data_1514409
loop_
_publ_author_name
'Dau, Phuong V.'
'Kim, Min'
'Cohen, Seth M.'

_publ_section_title
;
 Site-selective cyclometalation of a metal--organic framework
;
_journal_issue 2
_journal_name_full 'Chemical Science'
_journal_page_first 601
_journal_paper_doi 10.1039/c2sc21289g
_journal_volume 4
_journal_year 2013
_chemical_formula_moiety 'C26 H8 N10 O8 Rh Zn2'
_chemical_formula_sum 'C26 H8 N10 O8 Rh Zn2'
_chemical_formula_weight 822.07
_chemical_name_common DMOF-1-dcppy(Rh)
_chemical_name_systematic
;
?
;
_space_group_IT_number 123
_symmetry_cell_setting tetragonal
_symmetry_space_group_name_Hall '-P 4 2'
_symmetry_space_group_name_H-M 'P 4/m m m'
_atom_sites_solution_hydrogens geom
_atom_sites_solution_primary direct
_atom_sites_solution_secondary difmap
_audit_creation_method SHELXL-97
_cell_angle_alpha 90.00
_cell_angle_beta 90.00
_cell_angle_gamma 90.00
_cell_formula_units_Z 1
_cell_length_a 15.093(6)
_cell_length_b 15.093(6)
_cell_length_c 9.620(4)
_cell_measurement_reflns_used 2072
_cell_measurement_temperature 250(2)
_cell_measurement_theta_max 23.21
_cell_measurement_theta_min 2.51
_cell_volume 2191.4(15)
_computing_cell_refinement 'Bruker SAINT'
_computing_data_collection 'Bruker APEX2'
_computing_data_reduction 'Bruker SAINT'
_computing_molecular_graphics 'Bruker SHELXTL'
_computing_publication_material 'Bruker SHELXTL'
_computing_structure_refinement 'SHELXL-97 (Sheldrick, 2008)'
_computing_structure_solution 'SHELXS-97 (Sheldrick, 2008)'
_diffrn_ambient_temperature 250(2)
_diffrn_measured_fraction_theta_full 0.991
_diffrn_measured_fraction_theta_max 0.991
_diffrn_radiation_monochromator graphite
_diffrn_radiation_source 'fine-focus sealed tube'
_diffrn_radiation_type MoK\a
_diffrn_radiation_wavelength 0.71073
_diffrn_reflns_av_R_equivalents 0.0583
_diffrn_reflns_av_sigmaI/netI 0.0430
_diffrn_reflns_limit_h_max 11
_diffrn_reflns_limit_h_min -18
_diffrn_reflns_limit_k_max 17
_diffrn_reflns_limit_k_min -18
_diffrn_reflns_limit_l_max 9
_diffrn_reflns_limit_l_min -11
_diffrn_reflns_number 7597
_diffrn_reflns_theta_full 25.40
_diffrn_reflns_theta_max 25.40
_diffrn_reflns_theta_min 1.91
_exptl_absorpt_coefficient_mu 0.752
_exptl_absorpt_correction_T_max 0.8833
_exptl_absorpt_correction_T_min 0.8571
_exptl_absorpt_correction_type multi-scan
_exptl_absorpt_process_details SADABS
_exptl_crystal_colour red
_exptl_crystal_density_diffrn 0.623
_exptl_crystal_density_meas ?
_exptl_crystal_density_method 'not measured'
_exptl_crystal_description rectangular
_exptl_crystal_F_000 403
_exptl_crystal_size_max 0.60
_exptl_crystal_size_mid 0.30
_exptl_crystal_size_min 0.30
_platon_squeeze_details
;
;
_refine_diff_density_max 1.218
_refine_diff_density_min -0.641
_refine_diff_density_rms 0.133
_refine_ls_extinction_coef 'not measured'
_refine_ls_extinction_method none
_refine_ls_goodness_of_fit_ref 1.100
_refine_ls_hydrogen_treatment constr
_refine_ls_matrix_type full
_refine_ls_number_parameters 53
_refine_ls_number_reflns 1221
_refine_ls_number_restraints 0
_refine_ls_restrained_S_all 1.100
_refine_ls_R_factor_all 0.0998
_refine_ls_R_factor_gt 0.0908
_refine_ls_shift/su_max 0.000
_refine_ls_shift/su_mean 0.000
_refine_ls_structure_factor_coef Fsqd
_refine_ls_weighting_details 'calc w=1/[\s^2^(Fo^2^)+(0.1967P)^2^+0.0000P] where P=(Fo^2^+2Fc^2^)/3'
_refine_ls_weighting_scheme calc
_refine_ls_wR_factor_gt 0.2529
_refine_ls_wR_factor_ref 0.2620
_reflns_number_gt 984
_reflns_number_total 1221
_reflns_threshold_expression >2sigma(I)
_cod_data_source_file c2sc21289g.txt
_cod_data_source_block DMOF-1-dcppy(Rh)
_cod_depositor_comments
;
The following automatic conversions were performed:

'_symmetry_cell_setting' value 'Tetragonal' changed to 'tetragonal'
according to
/usr/data/users/saulius/automatic-downloads/retrospective/RSC/lib/dictionaries/cif_core.dic
dictionary named 'cif_core.dic' version 2.4.2 from 2011-04-26.

Automatic conversion script
Id: cif_fix_values 2281 2013-09-26 08:29:07Z andrius 

The following automatic conversions were performed:

'_exptl_crystal_density_meas' value 'not measured' was changed to '?'
- the value is perceived as not measured.

Automatic conversion script
Id: cif_fix_values 3008 2015-01-20 13:52:24Z robertas 
;
_cod_original_cell_volume 2191.5(15)
_cod_original_sg_symbol_H-M 'P4/ m m m'
_cod_database_code 1514409

loop_
_symmetry_equiv_pos_as_xyz
'x, y, z'
'-y, x, z'
'y, -x, z'
'x, -y, -z'
'-x, y, -z'
'-x, -y, z'
'y, x, -z'
'-y, -x, -z'
'-x, -y, -z'
'y, -x, -z'
'-y, x, -z'
'-x, y, z'
'x, -y, z'
'x, y, -z'
'-y, -x, z'
'y, x, z'

loop_
_atom_site_label
_atom_site_type_symbol
_atom_site_fract_x
_atom_site_fract_y
_atom_site_fract_z
_atom_site_U_iso_or_equiv
_atom_site_adp_type
_atom_site_occupancy
_atom_site_symmetry_multiplicity
_atom_site_calc_flag
_atom_site_refinement_flags
N1 N 0.5000 0.5000 0.1319(9) 0.0346(19) Uani 1 8 d S
O1 O 0.5000 0.3681(3) 0.3863(5) 0.0736(16) Uani 1 2 d S
C1 C 0.5000 0.3326(6) 0.5000 0.058(2) Uani 1 4 d S
C2 C 0.5000 0.2318(7) 0.5000 0.100(5) Uani 1 4 d S
C4 C 0.5000 0.0491(7) 0.5000 0.107(5) Uani 1 4 d S
N2 N 0.5000 0.0932(6) 0.3790(9) 0.175(6) Uani 1 2 d S
C3 C 0.5000 0.1846(6) 0.3814(10) 0.170(8) Uani 1 2 d S
H3 H 0.5000 0.2150 0.2972 0.204 Uiso 1 2 calc SR
Rh1 Rh 0.5000 0.0000 0.2374(8) 0.357(11) Uani 0.24 4 d SP
C5 C 0.5000 0.4113(11) 0.0817(19) 0.082(9) Uani 0.38 2 d SP
C6 C 0.4377(12) 0.4377(12) 0.069(3) 0.083(7) Uani 0.38 2 d SP
Zn1 Zn 0.5000 0.5000 0.34791(12) 0.0371(6) Uani 1 8 d S

loop_
_atom_site_aniso_label
_atom_site_aniso_U_11
_atom_site_aniso_U_22
_atom_site_aniso_U_33
_atom_site_aniso_U_23
_atom_site_aniso_U_13
_atom_site_aniso_U_12
N1 0.035(3) 0.035(3) 0.033(5) 0.000 0.000 0.000
O1 0.138(5) 0.042(2) 0.041(3) 0.002(2) 0.000 0.000
C1 0.095(7) 0.038(4) 0.041(5) 0.000 0.000 0.000
C2 0.215(16) 0.040(5) 0.045(6) 0.000 0.000 0.000
C4 0.202(16) 0.045(6) 0.073(8) 0.000 0.000 0.000
N2 0.40(2) 0.054(4) 0.069(5) -0.009(4) 0.000 0.000
C3 0.41(3) 0.050(5) 0.047(5) -0.005(4) 0.000 0.000
Rh1 0.88(4) 0.104(6) 0.084(5) 0.000 0.000 0.000
C5 0.19(3) 0.027(8) 0.029(10) -0.009(7) 0.000 0.000
C6 0.085(10) 0.085(10) 0.077(15) -0.020(8) -0.020(8) -0.017(13)
Zn1 0.0436(7) 0.0436(7) 0.0240(7) 0.000 0.000 0.000

loop_
_atom_type_symbol
_atom_type_description
_atom_type_scat_dispersion_real
_atom_type_scat_dispersion_imag
_atom_type_scat_source
C C 0.0033 0.0016 'International Tables Vol C Tables 4.2.6.8 and 6.1.1.4'
H H 0.0000 0.0000 'International Tables Vol C Tables 4.2.6.8 and 6.1.1.4'
N N 0.0061 0.0033 'International Tables Vol C Tables 4.2.6.8 and 6.1.1.4'
O O 0.0106 0.0060 'International Tables Vol C Tables 4.2.6.8 and 6.1.1.4'
Zn Zn 0.2839 1.4301 'International Tables Vol C Tables 4.2.6.8 and 6.1.1.4'
Rh Rh -1.1178 0.9187 'International Tables Vol C Tables 4.2.6.8 and 6.1.1.4'

loop_
_geom_angle_atom_site_label_1
_geom_angle_atom_site_label_2
_geom_angle_atom_site_label_3
_geom_angle
_geom_angle_site_symmetry_1
_geom_angle_site_symmetry_3
C5 N1 C5 83.4(5) . 2_655
C5 N1 C5 140.3(16) . 13_565
C5 N1 C5 83.4(5) 2_655 13_565
C5 N1 C5 83.4(5) . 3_565
C5 N1 C5 140.3(16) 2_655 3_565
C5 N1 C5 83.4(5) 13_565 3_565
C5 N1 C6 117.8(9) . 6_665
C5 N1 C6 41.8(2) 2_655 6_665
C5 N1 C6 41.8(2) 13_565 6_665
C5 N1 C6 117.8(9) 3_565 6_665
C5 N1 C6 41.8(2) . 2_655
C5 N1 C6 41.8(2) 2_655 2_655
C5 N1 C6 117.8(9) 13_565 2_655
C5 N1 C6 117.8(9) 3_565 2_655
C6 N1 C6 80.2(9) 6_665 2_655
C5 N1 C6 117.8(9) . 3_565
C5 N1 C6 117.8(9) 2_655 3_565
C5 N1 C6 41.8(2) 13_565 3_565
C5 N1 C6 41.8(2) 3_565 3_565
C6 N1 C6 80.2(9) 6_665 3_565
C6 N1 C6 131(2) 2_655 3_565
C5 N1 C6 41.8(2) . .
C5 N1 C6 117.8(9) 2_655 .
C5 N1 C6 117.8(9) 13_565 .
C5 N1 C6 41.8(2) 3_565 .
C6 N1 C6 131(2) 6_665 .
C6 N1 C6 80.2(9) 2_655 .
C6 N1 C6 80.2(9) 3_565 .
C5 N1 Zn1 109.8(8) . .
C5 N1 Zn1 109.8(8) 2_655 .
C5 N1 Zn1 109.8(8) 13_565 .
C5 N1 Zn1 109.8(8) 3_565 .
C6 N1 Zn1 114.3(12) 6_665 .
C6 N1 Zn1 114.3(12) 2_655 .
C6 N1 Zn1 114.3(12) 3_565 .
C6 N1 Zn1 114.3(12) . .
C1 O1 Zn1 126.6(5) . .
O1 C1 O1 127.7(8) 5_656 .
O1 C1 C2 116.1(4) 5_656 .
O1 C1 C2 116.1(4) . .
C3 C2 C3 116.1(11) . 5_656
C3 C2 C1 122.0(5) . .
C3 C2 C1 122.0(5) 5_656 .
N2 C4 N2 120.4(11) 5_656 .
N2 C4 C4 119.8(6) 5_656 9_656
N2 C4 C4 119.8(6) . 9_656
C4 N2 C3 118.9(9) . .
C4 N2 Rh1 104.3(7) . .
C3 N2 Rh1 136.9(8) . .
C2 C3 N2 122.9(9) . .
C2 C3 H3 118.5 . .
N2 C3 H3 118.5 . .
N2 Rh1 N2 91.9(7) 13 .
C6 C5 C6 132(4) 2_655 .
C6 C5 N1 71.0(17) 2_655 .
C6 C5 N1 71.0(17) . .
C6 C5 C5 83(2) 2_655 5_655
C6 C5 C5 83(2) . 5_655
N1 C5 C5 109.8(8) . 5_655
C6 C5 C6 48(2) 2_655 11_655
C6 C5 C6 108(3) . 11_655
N1 C5 C6 93.8(12) . 11_655
C5 C5 C6 35.1(5) 5_655 11_655
C6 C5 C6 108(3) 2_655 14
C6 C5 C6 48(2) . 14
N1 C5 C6 93.8(12) . 14
C5 C5 C6 35.1(5) 5_655 14
C6 C5 C6 63.9(13) 11_655 14
C6 C5 C5 22.9(17) 2_655 2_655
C6 C5 C5 111.9(18) . 2_655
N1 C5 C5 48.3(3) . 2_655
C5 C5 C5 90.001(3) 5_655 2_655
C6 C5 C5 57.8(6) 11_655 2_655
C6 C5 C5 102.4(10) 14 2_655
C6 C5 C5 111.9(18) 2_655 3_565
C6 C5 C5 22.9(17) . 3_565
N1 C5 C5 48.3(3) . 3_565
C5 C5 C5 90.001(1) 5_655 3_565
C6 C5 C5 102.4(10) 11_655 3_565
C6 C5 C5 57.8(6) 14 3_565
C5 C5 C5 90.001(1) 2_655 3_565
C5 C6 C5 134(3) . 3_565
C5 C6 C6 97(2) . 14
C5 C6 C6 97(2) 3_565 14
C5 C6 N1 67.2(17) . .
C5 C6 N1 67.2(17) 3_565 .
C6 C6 N1 114.3(12) 14 .
C5 C6 C5 62(2) . 5_655
C5 C6 C5 120(3) 3_565 5_655
C6 C6 C5 35.1(5) 14 5_655
N1 C6 C5 98.1(15) . 5_655
C5 C6 C5 120(3) . 10_565
C5 C6 C5 62(2) 3_565 10_565
C6 C6 C5 35.1(5) 14 10_565
N1 C6 C5 98.1(15) . 10_565
C5 C6 C5 64.4(12) 5_655 10_565
C5 C6 C6 23.8(19) . 2_655
C5 C6 C6 112.8(18) 3_565 2_655
C6 C6 C6 90.000(8) 14 2_655
N1 C6 C6 49.9(5) . 2_655
C5 C6 C6 58.1(7) 5_655 2_655
C5 C6 C6 103.0(10) 10_565 2_655
C5 C6 C6 112.8(18) . 3_565
C5 C6 C6 23.8(19) 3_565 3_565
C6 C6 C6 90.000(1) 14 3_565
N1 C6 C6 49.9(5) . 3_565
C5 C6 C6 103.0(10) 5_655 3_565
C5 C6 C6 58.1(7) 10_565 3_565
C6 C6 C6 90.000(3) 2_655 3_565
O1 Zn1 O1 88.09(5) . 2_655
O1 Zn1 O1 159.0(3) . 13_565
O1 Zn1 O1 88.10(5) 2_655 13_565
O1 Zn1 O1 88.09(5) . 3_565
O1 Zn1 O1 159.0(3) 2_655 3_565
O1 Zn1 O1 88.09(5) 13_565 3_565
O1 Zn1 N1 100.51(15) . .
O1 Zn1 N1 100.51(15) 2_655 .
O1 Zn1 N1 100.51(15) 13_565 .
O1 Zn1 N1 100.51(15) 3_565 .
O1 Zn1 Zn1 79.49(15) . 9_666
O1 Zn1 Zn1 79.49(15) 2_655 9_666
O1 Zn1 Zn1 79.49(15) 13_565 9_666
O1 Zn1 Zn1 79.49(15) 3_565 9_666
N1 Zn1 Zn1 180.0 . 9_666

loop_
_geom_bond_atom_site_label_1
_geom_bond_atom_site_label_2
_geom_bond_distance
_geom_bond_site_symmetry_2
N1 C5 1.423(17) .
N1 C5 1.423(17) 2_655
N1 C5 1.423(17) 13_565
N1 C5 1.423(17) 3_565
N1 C6 1.46(2) 6_665
N1 C6 1.46(2) 2_655
N1 C6 1.46(2) 3_565
N1 C6 1.46(2) .
N1 Zn1 2.078(9) .
O1 C1 1.219(6) .
O1 Zn1 2.024(5) .
C1 O1 1.219(6) 5_656
C1 C2 1.520(12) .
C2 C3 1.345(10) .
C2 C3 1.345(10) 5_656
C4 N2 1.341(10) 5_656
C4 N2 1.341(10) .
C4 C4 1.48(2) 9_656
N2 C3 1.380(12) .
N2 Rh1 1.958(11) .
C3 H3 0.9300 .
Rh1 N2 1.958(11) 13
C5 C6 1.028(9) 2_655
C5 C6 1.028(9) .
C5 C5 1.57(4) 5_655
C5 C6 1.78(2) 11_655
C5 C6 1.78(2) 14
C5 C5 1.89(2) 2_655
C5 C5 1.89(2) 3_565
C6 C5 1.028(9) 3_565
C6 C6 1.34(5) 14
C6 C5 1.78(2) 5_655
C6 C5 1.78(2) 10_565
C6 C6 1.88(4) 2_655
C6 C6 1.88(4) 3_565
Zn1 O1 2.024(5) 2_655
Zn1 O1 2.024(5) 13_565
Zn1 O1 2.024(5) 3_565
Zn1 Zn1 2.926(3) 9_666

loop_
_geom_torsion_atom_site_label_1
_geom_torsion_atom_site_label_2
_geom_torsion_atom_site_label_3
_geom_torsion_atom_site_label_4
_geom_torsion
_geom_torsion_site_symmetry_1
_geom_torsion_site_symmetry_4
Zn1 O1 C1 O1 0.000(1) . 5_656
Zn1 O1 C1 C2 180.000(1) . .
O1 C1 C2 C3 180.000(2) 5_656 .
O1 C1 C2 C3 0.000(2) . .
O1 C1 C2 C3 0.000(2) 5_656 5_656
O1 C1 C2 C3 180.000(2) . 5_656
N2 C4 N2 C3 0.000(2) 5_656 .
C4 C4 N2 C3 180.000(2) 9_656 .
N2 C4 N2 Rh1 180.0 5_656 .
C4 C4 N2 Rh1 0.000(1) 9_656 .
C3 C2 C3 N2 0.000(2) 5_656 .
C1 C2 C3 N2 180.000(1) . .
C4 N2 C3 C2 0.000(2) . .
Rh1 N2 C3 C2 180.000(1) . .
C4 N2 Rh1 N2 0.000(1) . 13
C3 N2 Rh1 N2 180.000(1) . 13
C5 N1 C5 C6 4(3) 2_655 2_655
C5 N1 C5 C6 75(2) 13_565 2_655
C5 N1 C5 C6 146.6(18) 3_565 2_655
C6 N1 C5 C6 28.6(15) 6_665 2_655
C6 N1 C5 C6 122(3) 3_565 2_655
C6 N1 C5 C6 151(4) . 2_655
Zn1 N1 C5 C6 -105(2) . 2_655
C5 N1 C5 C6 -146.6(18) 2_655 .
C5 N1 C5 C6 -75(2) 13_565 .
C5 N1 C5 C6 -4(3) 3_565 .
C6 N1 C5 C6 -122(3) 6_665 .
C6 N1 C5 C6 -151(4) 2_655 .
C6 N1 C5 C6 -28.6(15) 3_565 .
Zn1 N1 C5 C6 105(2) . .
C5 N1 C5 C5 -71.3(7) 2_655 5_655
C5 N1 C5 C5 0.000(5) 13_565 5_655
C5 N1 C5 C5 71.3(7) 3_565 5_655
C6 N1 C5 C5 -46.8(10) 6_665 5_655
C6 N1 C5 C5 -75(2) 2_655 5_655
C6 N1 C5 C5 46.8(10) 3_565 5_655
C6 N1 C5 C5 75(2) . 5_655
Zn1 N1 C5 C5 180.000(1) . 5_655
C5 N1 C5 C6 -39.2(11) 2_655 11_655
C5 N1 C5 C6 32.0(7) 13_565 11_655
C5 N1 C5 C6 103.3(8) 3_565 11_655
C6 N1 C5 C6 -14.8(13) 6_665 11_655
C6 N1 C5 C6 -43(2) 2_655 11_655
C6 N1 C5 C6 78.8(12) 3_565 11_655
C6 N1 C5 C6 107(2) . 11_655
Zn1 N1 C5 C6 -148.0(7) . 11_655
C5 N1 C5 C6 -103.3(8) 2_655 14
C5 N1 C5 C6 -32.0(7) 13_565 14
C5 N1 C5 C6 39.2(11) 3_565 14
C6 N1 C5 C6 -78.8(12) 6_665 14
C6 N1 C5 C6 -107(2) 2_655 14
C6 N1 C5 C6 14.8(13) 3_565 14
C6 N1 C5 C6 43(2) . 14
Zn1 N1 C5 C6 148.0(7) . 14
C5 N1 C5 C5 71.3(7) 13_565 2_655
C5 N1 C5 C5 142.5(13) 3_565 2_655
C6 N1 C5 C5 24.5(11) 6_665 2_655
C6 N1 C5 C5 -4(3) 2_655 2_655
C6 N1 C5 C5 118.0(13) 3_565 2_655
C6 N1 C5 C5 146.6(18) . 2_655
Zn1 N1 C5 C5 -108.7(7) . 2_655
C5 N1 C5 C5 -142.5(13) 2_655 3_565
C5 N1 C5 C5 -71.3(7) 13_565 3_565
C6 N1 C5 C5 -118.0(13) 6_665 3_565
C6 N1 C5 C5 -146.6(18) 2_655 3_565
C6 N1 C5 C5 -24.5(11) 3_565 3_565
C6 N1 C5 C5 4(3) . 3_565
Zn1 N1 C5 C5 108.7(7) . 3_565
C6 C5 C6 C5 -31(9) 2_655 3_565
N1 C5 C6 C5 8(5) . 3_565
C5 C5 C6 C5 -106(5) 5_655 3_565
C6 C5 C6 C5 -80(5) 11_655 3_565
C6 C5 C6 C5 -106(5) 14 3_565
C5 C5 C6 C5 -18(6) 2_655 3_565
C6 C5 C6 C6 75(5) 2_655 14
N1 C5 C6 C6 113.6(8) . 14
C5 C5 C6 C6 -0.001(3) 5_655 14
C6 C5 C6 C6 25.7(14) 11_655 14
C5 C5 C6 C6 87.3(8) 2_655 14
C5 C5 C6 C6 106(5) 3_565 14
C6 C5 C6 N1 -39(5) 2_655 .
C5 C5 C6 N1 -113.6(8) 5_655 .
C6 C5 C6 N1 -88.0(12) 11_655 .
C6 C5 C6 N1 -113.6(8) 14 .
C5 C5 C6 N1 -26.3(12) 2_655 .
C5 C5 C6 N1 -8(5) 3_565 .
C6 C5 C6 C5 75(5) 2_655 5_655
N1 C5 C6 C5 113.6(8) . 5_655
C6 C5 C6 C5 25.7(14) 11_655 5_655
C6 C5 C6 C5 0.001(3) 14 5_655
C5 C5 C6 C5 87.3(8) 2_655 5_655
C5 C5 C6 C5 106(5) 3_565 5_655
C6 C5 C6 C5 47(6) 2_655 10_565
N1 C5 C6 C5 86.1(19) . 10_565
C5 C5 C6 C5 -27.6(16) 5_655 10_565
C6 C5 C6 C5 -2(3) 11_655 10_565
C6 C5 C6 C5 -27.6(16) 14 10_565
C5 C5 C6 C5 60(2) 2_655 10_565
C5 C5 C6 C5 78(5) 3_565 10_565
N1 C5 C6 C6 39(5) . 2_655
C5 C5 C6 C6 -75(5) 5_655 2_655
C6 C5 C6 C6 -49(4) 11_655 2_655
C6 C5 C6 C6 -75(5) 14 2_655
C5 C5 C6 C6 12(4) 2_655 2_655
C5 C5 C6 C6 31(9) 3_565 2_655
C6 C5 C6 C6 -18(5) 2_655 3_565
N1 C5 C6 C6 20.9(9) . 3_565
C5 C5 C6 C6 -92.8(9) 5_655 3_565
C6 C5 C6 C6 -67.1(15) 11_655 3_565
C6 C5 C6 C6 -92.8(9) 14 3_565
C5 C5 C6 C6 -5.4(17) 2_655 3_565
C5 C5 C6 C6 13(4) 3_565 3_565
C5 N1 C6 C5 38(2) 2_655 .
C5 N1 C6 C5 136(2) 13_565 .
C5 N1 C6 C5 174(4) 3_565 .
C6 N1 C6 C5 87.0(19) 6_665 .
C6 N1 C6 C5 19(3) 2_655 .
C6 N1 C6 C5 154.6(13) 3_565 .
Zn1 N1 C6 C5 -93.0(19) . .
C5 N1 C6 C5 -174(4) . 3_565
C5 N1 C6 C5 -136(2) 2_655 3_565
C5 N1 C6 C5 -38(2) 13_565 3_565
C6 N1 C6 C5 -87.0(19) 6_665 3_565
C6 N1 C6 C5 -154.6(13) 2_655 3_565
C6 N1 C6 C5 -19(3) 3_565 3_565
Zn1 N1 C6 C5 93.0(19) . 3_565
C5 N1 C6 C6 -87.0(19) . 14
C5 N1 C6 C6 -48.8(8) 2_655 14
C5 N1 C6 C6 48.8(8) 13_565 14
C5 N1 C6 C6 87.0(19) 3_565 14
C6 N1 C6 C6 0.000(5) 6_665 14
C6 N1 C6 C6 -67.6(9) 2_655 14
C6 N1 C6 C6 67.6(9) 3_565 14
Zn1 N1 C6 C6 180.000(2) . 14
C5 N1 C6 C5 -54.4(16) . 5_655
C5 N1 C6 C5 -16.2(13) 2_655 5_655
C5 N1 C6 C5 81.3(8) 13_565 5_655
C5 N1 C6 C5 120(2) 3_565 5_655
C6 N1 C6 C5 32.5(7) 6_665 5_655
C6 N1 C6 C5 -35.1(16) 2_655 5_655
C6 N1 C6 C5 100.2(7) 3_565 5_655
Zn1 N1 C6 C5 -147.5(7) . 5_655
C5 N1 C6 C5 -120(2) . 10_565
C5 N1 C6 C5 -81.3(8) 2_655 10_565
C5 N1 C6 C5 16.2(13) 13_565 10_565
C5 N1 C6 C5 54.4(16) 3_565 10_565
C6 N1 C6 C5 -32.5(7) 6_665 10_565
C6 N1 C6 C5 -100.2(7) 2_655 10_565
C6 N1 C6 C5 35.1(16) 3_565 10_565
Zn1 N1 C6 C5 147.5(7) . 10_565
C5 N1 C6 C6 -19(3) . 2_655
C5 N1 C6 C6 18.9(8) 2_655 2_655
C5 N1 C6 C6 116.4(15) 13_565 2_655
C5 N1 C6 C6 154.6(13) 3_565 2_655
C6 N1 C6 C6 67.6(9) 6_665 2_655
C6 N1 C6 C6 135.3(19) 3_565 2_655
Zn1 N1 C6 C6 -112.4(9) . 2_655
C5 N1 C6 C6 -154.6(13) . 3_565
C5 N1 C6 C6 -116.4(15) 2_655 3_565
C5 N1 C6 C6 -18.9(8) 13_565 3_565
C5 N1 C6 C6 19(3) 3_565 3_565
C6 N1 C6 C6 -67.6(9) 6_665 3_565
C6 N1 C6 C6 -135.3(19) 2_655 3_565
Zn1 N1 C6 C6 112.4(9) . 3_565
C1 O1 Zn1 O1 79.67(14) . 2_655
C1 O1 Zn1 O1 -0.001(3) . 13_565
C1 O1 Zn1 O1 -79.67(14) . 3_565
C1 O1 Zn1 N1 180.000(1) . .
C1 O1 Zn1 Zn1 0.000(1) . 9_666
C5 N1 Zn1 O1 0.000(1) . .
C5 N1 Zn1 O1 -90.0 2_655 .
C5 N1 Zn1 O1 180.000(1) 13_565 .
C5 N1 Zn1 O1 90.0 3_565 .
C6 N1 Zn1 O1 -135.0 6_665 .
C6 N1 Zn1 O1 -45.0 2_655 .
C6 N1 Zn1 O1 135.000(1) 3_565 .
C6 N1 Zn1 O1 45.0 . .
C5 N1 Zn1 O1 90.0 . 2_655
C5 N1 Zn1 O1 0.0 2_655 2_655
C5 N1 Zn1 O1 -90.000(1) 13_565 2_655
C5 N1 Zn1 O1 180.0 3_565 2_655
C6 N1 Zn1 O1 -45.0 6_665 2_655
C6 N1 Zn1 O1 45.0 2_655 2_655
C6 N1 Zn1 O1 -135.000(1) 3_565 2_655
C6 N1 Zn1 O1 135.0 . 2_655
C5 N1 Zn1 O1 180.000(1) . 13_565
C5 N1 Zn1 O1 90.0 2_655 13_565
C5 N1 Zn1 O1 0.000(2) 13_565 13_565
C5 N1 Zn1 O1 -90.0 3_565 13_565
C6 N1 Zn1 O1 45.000(1) 6_665 13_565
C6 N1 Zn1 O1 135.000(1) 2_655 13_565
C6 N1 Zn1 O1 -45.000(1) 3_565 13_565
C6 N1 Zn1 O1 -135.0 . 13_565
C5 N1 Zn1 O1 -90.000(1) . 3_565
C5 N1 Zn1 O1 180.0 2_655 3_565
C5 N1 Zn1 O1 90.000(1) 13_565 3_565
C5 N1 Zn1 O1 0.0 3_565 3_565
C6 N1 Zn1 O1 135.0 6_665 3_565
C6 N1 Zn1 O1 -135.0 2_655 3_565
C6 N1 Zn1 O1 45.0 3_565 3_565
C6 N1 Zn1 O1 -45.0 . 3_565
C5 N1 Zn1 Zn1 -88(100) . 9_666
C5 N1 Zn1 Zn1 -178(100) 2_655 9_666
C5 N1 Zn1 Zn1 92(61) 13_565 9_666
C5 N1 Zn1 Zn1 2(61) 3_565 9_666
C6 N1 Zn1 Zn1 137(61) 6_665 9_666
C6 N1 Zn1 Zn1 -133(100) 2_655 9_666
C6 N1 Zn1 Zn1 47(61) 3_565 9_666
C6 N1 Zn1 Zn1 -43(61) . 9_666

loop_
_platon_squeeze_void_nr
_platon_squeeze_void_average_x
_platon_squeeze_void_average_y
_platon_squeeze_void_average_z
_platon_squeeze_void_volume
_platon_squeeze_void_count_electrons
_platon_squeeze_void_content
1 -0.001 -0.001 -0.026 1491 262 ' '
